data_7135400
loop_
_publ_author_name
'Fan, Weixue'
'Liu, Hua-Chao'
'Zhang, Yi'
'Zhang, Qizheng'
'Guo, Xiaoyu'
'Miao, Jingsheng'
'Yang, Chuluo'
'Li, Kai'

_publ_section_title
;
 Shortening the intramolecular Pd-Pd distances for photoactive dinuclear
 Pd(II) complexes.
;
_journal_issue 20
_journal_name_full 'Chemical communications (Cambridge, England)'
_journal_page_first 5687
_journal_page_last 5690
_journal_paper_doi 10.1039/d5cc05601b
_journal_volume 62
_journal_year 2026
_chemical_formula_moiety 'C44 H26 F4 N6 O2 Pd2'
_chemical_formula_sum 'C44 H26 F4 N6 O2 Pd2'
_chemical_formula_weight 959.51
_space_group_crystal_system triclinic
_space_group_IT_number 2
_space_group_name_Hall '-P 1'
_space_group_name_H-M_alt 'P -1'
_atom_sites_solution_hydrogens geom
_atom_sites_solution_primary dual
_audit_creation_date 2023-03-28
_audit_creation_method
;
Olex2 1.5-alpha
(compiled 2023.03.06 svn.rbb2c1857 for OlexSys, GUI svn.r6748)
;
_audit_update_record
;
2025-09-29 deposited with the CCDC.	2026-02-16 downloaded from the CCDC.
;
_cell_angle_alpha 66.517(2)
_cell_angle_beta 82.651(2)
_cell_angle_gamma 71.201(2)
_cell_formula_units_Z 2
_cell_length_a 10.4030(6)
_cell_length_b 14.4561(9)
_cell_length_c 15.3486(9)
_cell_measurement_reflns_used 5248
_cell_measurement_temperature 100
_cell_measurement_theta_max 26.442
_cell_measurement_theta_min 2.281
_cell_volume 2004.1(2)
_computing_cell_refinement 'SAINT V8.40A (Bruker, 2019)'
_computing_data_reduction 'SAINT V8.40A (Bruker, 2019)'
_computing_molecular_graphics 'Olex2 1.5-alpha (Dolomanov et al., 2009)'
_computing_publication_material 'Olex2 1.5-alpha (Dolomanov et al., 2009)'
_computing_structure_refinement 'SHELXL 2018/3 (Sheldrick, 2015)'
_computing_structure_solution 'SHELXT 2014/5 (Sheldrick, 2014)'
_diffrn_ambient_temperature 100
_diffrn_measured_fraction_theta_full 0.998
_diffrn_measured_fraction_theta_max 0.993
_diffrn_measurement_device_type 'D8 VENTURE'
_diffrn_measurement_method '\f and \w scans'
_diffrn_radiation_type MoK\a
_diffrn_radiation_wavelength 0.71073
_diffrn_reflns_av_R_equivalents 0.0645
_diffrn_reflns_av_unetI/netI 0.0841
_diffrn_reflns_Laue_measured_fraction_full 0.998
_diffrn_reflns_Laue_measured_fraction_max 0.993
_diffrn_reflns_limit_h_max 13
_diffrn_reflns_limit_h_min -12
_diffrn_reflns_limit_k_max 18
_diffrn_reflns_limit_k_min -18
_diffrn_reflns_limit_l_max 19
_diffrn_reflns_limit_l_min -19
_diffrn_reflns_number 23548
_diffrn_reflns_point_group_measured_fraction_full 0.998
_diffrn_reflns_point_group_measured_fraction_max 0.993
_diffrn_reflns_theta_full 25.242
_diffrn_reflns_theta_max 26.479
_diffrn_reflns_theta_min 2.068
_diffrn_source_current 1.4
_diffrn_source_power 0.07
_diffrn_source_voltage 50.0
_diffrn_standards_number 0
_exptl_absorpt_coefficient_mu 0.961
_exptl_absorpt_correction_T_max 0.2603
_exptl_absorpt_correction_T_min 0.2260
_exptl_absorpt_correction_type multi-scan
_exptl_absorpt_process_details
;
SADABS-2016/2 (Bruker,2016/2) was used for absorption correction.
wR2(int) was 0.0781 before and 0.0576 after correction.
The Ratio of minimum to maximum transmission is 0.8682.
The \l/2 correction factor is Not present.
;
_exptl_crystal_colour yellow
_exptl_crystal_colour_primary yellow
_exptl_crystal_density_diffrn 1.590
_exptl_crystal_description block
_exptl_crystal_F_000 952
_exptl_crystal_size_max 0.08
_exptl_crystal_size_mid 0.04
_exptl_crystal_size_min 0.02
_refine_diff_density_max 0.746
_refine_diff_density_min -0.771
_refine_diff_density_rms 0.118
_refine_ls_extinction_method none
_refine_ls_goodness_of_fit_ref 1.042
_refine_ls_hydrogen_treatment constr
_refine_ls_matrix_type full
_refine_ls_number_parameters 523
_refine_ls_number_reflns 8245
_refine_ls_number_restraints 0
_refine_ls_restrained_S_all 1.042
_refine_ls_R_factor_all 0.0948
_refine_ls_R_factor_gt 0.0536
_refine_ls_shift/su_max 0.001
_refine_ls_shift/su_mean 0.000
_refine_ls_structure_factor_coef Fsqd
_refine_ls_weighting_details 'w=1/[\s^2^(Fo^2^)+(0.0405P)^2^+4.2580P] where P=(Fo^2^+2Fc^2^)/3'
_refine_ls_weighting_scheme calc
_refine_ls_wR_factor_gt 0.1084
_refine_ls_wR_factor_ref 0.1271
_reflns_Friedel_coverage 0.000
_reflns_number_gt 5547
_reflns_number_total 8245
_reflns_threshold_expression 'I > 2\s(I)'
_cod_data_source_file d5cc05601b2.cif
_cod_data_source_block 327dpdpxz_0m_sq
_cod_depositor_comments 'Adding full bibliography for 7135400--7135402.cif.'
_cod_database_code 7135400
_shelx_shelxl_version_number 2018/3
_shelx_space_group_comment
;
The symmetry employed for this shelxl refinement is uniquely defined
by the following loop, which should always be used as a source of
symmetry information in preference to the above space-group names.
They are only intended as comments.
;
_shelx_estimated_absorpt_t_max 0.981
_shelx_estimated_absorpt_t_min 0.927
_olex2_refinement_description
;
1. Fixed Uiso
 At 1.2 times of:
  All C(H) groups
2.a Aromatic/amide H refined with riding coordinates:
 C12(H12), C33(H33), C24(H24), C21(H21), C19(H19), C26(H26), C34(H34),
 C15(H15), C13(H13), C36(H36), C32(H32), C30(H30), C2(H2), C14(H14), C35(H35),
 C8(H8), C31(H31), C10(H10), C9(H9), C41(H41), C44(H44), C3(H3), C4(H4), C5(H5),
  C42(H42), C43(H43)
;
_olex2_submission_special_instructions 'No special instructions were received'

loop_
_space_group_symop_operation_xyz
'x, y, z'
'-x, -y, -z'

loop_
_atom_site_label
_atom_site_type_symbol
_atom_site_fract_x
_atom_site_fract_y
_atom_site_fract_z
_atom_site_U_iso_or_equiv
_atom_site_adp_type
_atom_site_occupancy
_atom_site_site_symmetry_order
_atom_site_calc_flag
_atom_site_refinement_flags_posn
_atom_site_refinement_flags_adp
_atom_site_refinement_flags_occupancy
_atom_site_disorder_assembly
_atom_site_disorder_group
Pd2 Pd 0.56111(4) 0.74398(4) 0.69652(3) 0.02851(13) Uani 1 1 d . . . . .
Pd1 Pd 0.60679(4) 0.54470(4) 0.69246(3) 0.03051(14) Uani 1 1 d . . . . .
F3 F 0.3419(4) 0.6902(3) 0.3751(3) 0.0503(10) Uani 1 1 d . . . . .
F4 F 0.0826(4) 0.5862(3) 0.6470(3) 0.0547(10) Uani 1 1 d . . . . .
F2 F 0.5224(4) 0.9687(3) 0.3319(3) 0.0544(10) Uani 1 1 d . . . . .
F1 F 0.9602(4) 0.8454(3) 0.4519(3) 0.0588(11) Uani 1 1 d . . . . .
N4 N 0.3924(5) 0.8202(4) 0.6131(3) 0.0306(11) Uani 1 1 d . . . . .
O2 O 0.2736(5) 0.6111(4) 0.9756(3) 0.0547(13) Uani 1 1 d . . . . .
N2 N 0.4524(5) 0.6751(4) 0.8217(3) 0.0322(11) Uani 1 1 d . . . . .
O1 O 1.0268(5) 0.4490(4) 0.8738(3) 0.0551(13) Uani 1 1 d . . . . .
N3 N 0.6793(5) 0.5843(4) 0.5584(3) 0.0328(11) Uani 1 1 d . . . . .
N6 N 0.7387(5) 0.6797(4) 0.7714(3) 0.0341(12) Uani 1 1 d . . . . .
N1 N 0.5126(5) 0.5055(4) 0.8210(3) 0.0372(12) Uani 1 1 d . . . . .
N5 N 0.7928(5) 0.5157(4) 0.7587(3) 0.0343(12) Uani 1 1 d . . . . .
C23 C 0.6465(5) 0.8148(4) 0.5749(4) 0.0276(12) Uani 1 1 d . . . . .
C28 C 0.5564(6) 0.8709(4) 0.4985(4) 0.0297(13) Uani 1 1 d . . . . .
C12 C 0.8085(6) 0.5833(5) 0.5353(4) 0.0356(14) Uani 1 1 d . . . . .
H12 H 0.872087 0.559008 0.584716 0.043 Uiso 1 1 calc R U . . .
C22 C 0.4376(6) 0.5738(5) 0.6253(4) 0.0311(13) Uani 1 1 d . . . . .
C18 C 0.3347(6) 0.6470(5) 0.4720(4) 0.0384(15) Uani 1 1 d . . . . .
C7 C 0.9403(6) 0.5490(5) 0.8496(4) 0.0371(15) Uani 1 1 d . . . . .
C29 C 0.4133(6) 0.8746(4) 0.5208(4) 0.0308(13) Uani 1 1 d . . . . .
C33 C 0.2667(5) 0.8152(5) 0.6435(5) 0.0347(14) Uani 1 1 d . . . . .
H33 H 0.253489 0.776875 0.708872 0.042 Uiso 1 1 calc R U . . .
C17 C 0.4502(6) 0.6150(5) 0.5257(4) 0.0343(14) Uani 1 1 d . . . . .
C38 C 0.4430(5) 0.5759(5) 0.8589(4) 0.0316(13) Uani 1 1 d . . . . .
C37 C 0.3562(6) 0.5404(6) 0.9382(4) 0.0394(15) Uani 1 1 d . . . . .
C24 C 0.7828(6) 0.8072(5) 0.5589(4) 0.0348(14) Uani 1 1 d . . . . .
H24 H 0.845575 0.769303 0.610154 0.042 Uiso 1 1 calc R U . . .
C20 C 0.2043(6) 0.5960(5) 0.6081(5) 0.0438(16) Uani 1 1 d . . . . .
C21 C 0.3130(6) 0.5639(5) 0.6668(5) 0.0374(15) Uani 1 1 d . . . . .
H21 H 0.303277 0.535695 0.733932 0.045 Uiso 1 1 calc R U . . .
C16 C 0.5870(6) 0.6185(5) 0.4889(4) 0.0334(14) Uani 1 1 d . . . . .
C11 C 0.8211(5) 0.5812(5) 0.7915(4) 0.0313(14) Uani 1 1 d . . . . .
C19 C 0.2105(6) 0.6384(5) 0.5107(5) 0.0375(15) Uani 1 1 d . . . . .
H19 H 0.133241 0.660639 0.472226 0.045 Uiso 1 1 calc R U . . .
C27 C 0.6064(6) 0.9168(5) 0.4086(4) 0.0355(14) Uani 1 1 d . . . . .
C25 C 0.8266(6) 0.8545(5) 0.4689(5) 0.0374(15) Uani 1 1 d . . . . .
C26 C 0.7412(6) 0.9111(5) 0.3906(4) 0.0376(15) Uani 1 1 d . . . . .
H26 H 0.773653 0.943720 0.328714 0.045 Uiso 1 1 calc R U . . .
C39 C 0.3763(6) 0.7425(5) 0.8676(4) 0.0392(15) Uani 1 1 d . . . . .
C34 C 0.5075(7) 0.4019(5) 0.8606(5) 0.0441(16) Uani 1 1 d . . . . .
H34 H 0.561059 0.353160 0.833464 0.053 Uiso 1 1 calc R U . . .
C15 C 0.6263(6) 0.6536(5) 0.3931(4) 0.0375(15) Uani 1 1 d . . . . .
H15 H 0.561654 0.678094 0.344282 0.045 Uiso 1 1 calc R U . . .
C13 C 0.8522(7) 0.6166(5) 0.4418(5) 0.0431(16) Uani 1 1 d . . . . .
H13 H 0.944293 0.614927 0.427124 0.052 Uiso 1 1 calc R U . . .
C40 C 0.2881(7) 0.7110(6) 0.9417(5) 0.0472(17) Uani 1 1 d . . . . .
C1 C 0.8854(6) 0.4149(5) 0.7844(4) 0.0414(16) Uani 1 1 d . . . . .
C36 C 0.3492(6) 0.4407(5) 0.9742(4) 0.0431(16) Uani 1 1 d . . . . .
H36 H 0.289714 0.419692 1.025585 0.052 Uiso 1 1 calc R U . . .
C32 C 0.1568(6) 0.8636(5) 0.5834(5) 0.0437(16) Uani 1 1 d . . . . .
H32 H 0.069261 0.858085 0.606419 0.052 Uiso 1 1 calc R U . . .
C30 C 0.3049(6) 0.9267(5) 0.4563(5) 0.0394(15) Uani 1 1 d . . . . .
H30 H 0.319136 0.965820 0.391387 0.047 Uiso 1 1 calc R U . . .
C6 C 1.0000(6) 0.3820(5) 0.8417(4) 0.0405(16) Uani 1 1 d . . . . .
C2 C 0.8679(7) 0.3433(6) 0.7517(5) 0.0494(18) Uani 1 1 d . . . . .
H2 H 0.794246 0.364250 0.710329 0.059 Uiso 1 1 calc R U . . .
C14 C 0.7591(7) 0.6523(5) 0.3705(5) 0.0457(17) Uani 1 1 d . . . . .
H14 H 0.786542 0.675869 0.305849 0.055 Uiso 1 1 calc R U . . .
C35 C 0.4293(7) 0.3685(6) 0.9360(5) 0.0479(17) Uani 1 1 d . . . . .
H35 H 0.428683 0.296964 0.962656 0.058 Uiso 1 1 calc R U . . .
C8 C 0.9691(7) 0.6151(6) 0.8795(5) 0.0491(18) Uani 1 1 d . . . . .
H8 H 1.049065 0.592677 0.915436 0.059 Uiso 1 1 calc R U . . .
C31 C 0.1763(7) 0.9201(5) 0.4893(5) 0.0474(17) Uani 1 1 d . . . . .
H31 H 0.101524 0.954663 0.446633 0.057 Uiso 1 1 calc R U . . .
C10 C 0.7693(7) 0.7471(6) 0.8033(5) 0.0487(18) Uani 1 1 d . . . . .
H10 H 0.710295 0.817151 0.787106 0.058 Uiso 1 1 calc R U . . .
C9 C 0.8818(8) 0.7164(6) 0.8576(5) 0.0543(19) Uani 1 1 d . . . . .
H9 H 0.899359 0.763823 0.879814 0.065 Uiso 1 1 calc R U . . .
C41 C 0.3842(7) 0.8424(6) 0.8393(5) 0.0485(17) Uani 1 1 d . . . . .
H41 H 0.443978 0.865517 0.788813 0.058 Uiso 1 1 calc R U . . .
C44 C 0.2097(8) 0.7787(6) 0.9841(5) 0.064(2) Uani 1 1 d . . . . .
H44 H 0.148854 0.755589 1.033747 0.077 Uiso 1 1 calc R U . . .
C3 C 0.9588(8) 0.2383(6) 0.7791(6) 0.063(2) Uani 1 1 d . . . . .
H3 H 0.945220 0.189481 0.756830 0.076 Uiso 1 1 calc R U . . .
C4 C 1.0664(8) 0.2086(6) 0.8381(5) 0.060(2) Uani 1 1 d . . . . .
H4 H 1.126397 0.138616 0.857845 0.072 Uiso 1 1 calc R U . . .
C5 C 1.0870(8) 0.2806(6) 0.8684(5) 0.059(2) Uani 1 1 d . . . . .
H5 H 1.162152 0.259902 0.908342 0.071 Uiso 1 1 calc R U . . .
C42 C 0.3075(8) 0.9126(6) 0.8819(5) 0.064(2) Uani 1 1 d . . . . .
H42 H 0.316425 0.981616 0.860686 0.077 Uiso 1 1 calc R U . . .
C43 C 0.2191(9) 0.8811(6) 0.9546(6) 0.072(3) Uani 1 1 d . . . . .
H43 H 0.165895 0.927795 0.983939 0.086 Uiso 1 1 calc R U . . .

loop_
_atom_site_aniso_label
_atom_site_aniso_U_11
_atom_site_aniso_U_22
_atom_site_aniso_U_33
_atom_site_aniso_U_23
_atom_site_aniso_U_13
_atom_site_aniso_U_12
Pd2 0.0246(2) 0.0325(3) 0.0260(3) -0.0098(2) 0.00016(18) -0.0072(2)
Pd1 0.0290(2) 0.0353(3) 0.0288(3) -0.0133(2) 0.00648(19) -0.0126(2)
F3 0.050(2) 0.061(3) 0.040(2) -0.016(2) -0.0040(18) -0.019(2)
F4 0.036(2) 0.078(3) 0.060(3) -0.035(2) 0.0124(18) -0.025(2)
F2 0.059(3) 0.054(3) 0.037(2) -0.0024(19) -0.0074(19) -0.017(2)
F1 0.038(2) 0.071(3) 0.058(3) -0.017(2) 0.0151(19) -0.020(2)
N4 0.031(3) 0.029(3) 0.031(3) -0.011(2) -0.002(2) -0.007(2)
O2 0.056(3) 0.057(3) 0.047(3) -0.021(3) 0.024(2) -0.019(3)
N2 0.027(3) 0.036(3) 0.026(3) -0.010(2) 0.003(2) -0.003(2)
O1 0.042(3) 0.066(4) 0.046(3) -0.017(3) -0.002(2) -0.005(3)
N3 0.031(3) 0.035(3) 0.035(3) -0.015(2) 0.004(2) -0.013(2)
N6 0.034(3) 0.038(3) 0.032(3) -0.011(2) 0.000(2) -0.015(2)
N1 0.037(3) 0.043(3) 0.029(3) -0.012(3) 0.006(2) -0.014(3)
N5 0.028(3) 0.037(3) 0.032(3) -0.011(2) 0.004(2) -0.005(2)
C23 0.028(3) 0.026(3) 0.029(3) -0.012(3) 0.000(2) -0.006(2)
C28 0.033(3) 0.024(3) 0.032(3) -0.012(3) 0.003(3) -0.006(3)
C12 0.031(3) 0.040(4) 0.040(4) -0.020(3) 0.010(3) -0.015(3)
C22 0.035(3) 0.031(3) 0.034(3) -0.016(3) 0.007(3) -0.016(3)
C18 0.047(4) 0.036(4) 0.034(4) -0.014(3) 0.001(3) -0.013(3)
C7 0.027(3) 0.044(4) 0.024(3) -0.004(3) 0.007(2) -0.005(3)
C29 0.034(3) 0.027(3) 0.032(3) -0.011(3) -0.001(3) -0.010(3)
C33 0.023(3) 0.036(4) 0.043(4) -0.013(3) 0.001(3) -0.007(3)
C17 0.040(3) 0.031(3) 0.038(4) -0.015(3) 0.009(3) -0.019(3)
C38 0.021(3) 0.037(4) 0.027(3) -0.003(3) -0.002(2) -0.007(3)
C37 0.027(3) 0.057(4) 0.033(3) -0.020(3) -0.001(3) -0.009(3)
C24 0.034(3) 0.035(4) 0.033(3) -0.010(3) 0.003(3) -0.013(3)
C20 0.031(3) 0.044(4) 0.058(5) -0.022(4) 0.009(3) -0.014(3)
C21 0.035(3) 0.044(4) 0.043(4) -0.024(3) 0.012(3) -0.020(3)
C16 0.036(3) 0.025(3) 0.041(4) -0.015(3) 0.006(3) -0.011(3)
C11 0.020(3) 0.049(4) 0.024(3) -0.014(3) 0.005(2) -0.011(3)
C19 0.031(3) 0.033(4) 0.051(4) -0.017(3) -0.006(3) -0.008(3)
C27 0.041(3) 0.035(4) 0.025(3) -0.006(3) -0.006(3) -0.008(3)
C25 0.033(3) 0.037(4) 0.046(4) -0.018(3) 0.010(3) -0.014(3)
C26 0.049(4) 0.029(3) 0.033(3) -0.009(3) 0.005(3) -0.015(3)
C39 0.041(4) 0.035(4) 0.030(3) -0.006(3) 0.005(3) -0.006(3)
C34 0.054(4) 0.034(4) 0.041(4) -0.008(3) 0.010(3) -0.021(3)
C15 0.047(4) 0.039(4) 0.032(3) -0.016(3) 0.004(3) -0.020(3)
C13 0.044(4) 0.057(4) 0.042(4) -0.029(4) 0.015(3) -0.026(3)
C40 0.047(4) 0.045(4) 0.041(4) -0.017(4) 0.010(3) -0.007(3)
C1 0.041(4) 0.043(4) 0.035(4) -0.014(3) 0.014(3) -0.011(3)
C36 0.032(3) 0.051(4) 0.036(4) -0.001(3) 0.001(3) -0.021(3)
C32 0.029(3) 0.042(4) 0.052(4) -0.010(3) -0.001(3) -0.010(3)
C30 0.044(4) 0.031(3) 0.041(4) -0.007(3) -0.006(3) -0.016(3)
C6 0.030(3) 0.035(4) 0.033(4) -0.002(3) 0.002(3) 0.005(3)
C2 0.042(4) 0.049(4) 0.050(4) -0.016(4) 0.011(3) -0.013(3)
C14 0.061(4) 0.054(4) 0.034(4) -0.022(3) 0.022(3) -0.033(4)
C35 0.057(4) 0.042(4) 0.042(4) -0.008(3) 0.002(3) -0.023(4)
C8 0.037(4) 0.073(5) 0.038(4) -0.016(4) -0.007(3) -0.020(4)
C31 0.046(4) 0.041(4) 0.048(4) -0.008(3) -0.019(3) -0.009(3)
C10 0.052(4) 0.059(5) 0.043(4) -0.025(4) -0.008(3) -0.018(4)
C9 0.062(5) 0.067(5) 0.043(4) -0.020(4) -0.004(4) -0.033(4)
C41 0.048(4) 0.057(5) 0.038(4) -0.021(4) 0.010(3) -0.013(4)
C44 0.069(5) 0.062(5) 0.048(5) -0.023(4) 0.019(4) -0.008(4)
C3 0.057(5) 0.051(5) 0.074(6) -0.024(4) 0.020(4) -0.012(4)
C4 0.057(5) 0.051(5) 0.055(5) -0.019(4) 0.017(4) -0.002(4)
C5 0.050(4) 0.063(5) 0.045(4) -0.013(4) 0.007(3) -0.006(4)
C42 0.076(6) 0.043(5) 0.061(5) -0.023(4) 0.021(4) -0.007(4)
C43 0.096(7) 0.050(5) 0.060(5) -0.023(4) 0.032(5) -0.019(5)

loop_
_atom_type_symbol
_atom_type_description
_atom_type_scat_dispersion_real
_atom_type_scat_dispersion_imag
_atom_type_scat_source
C C 0.0033 0.0016 'International Tables Vol C Tables 4.2.6.8 and 6.1.1.4'
H H 0.0000 0.0000 'International Tables Vol C Tables 4.2.6.8 and 6.1.1.4'
F F 0.0171 0.0103 'International Tables Vol C Tables 4.2.6.8 and 6.1.1.4'
N N 0.0061 0.0033 'International Tables Vol C Tables 4.2.6.8 and 6.1.1.4'
O O 0.0106 0.0060 'International Tables Vol C Tables 4.2.6.8 and 6.1.1.4'
Pd Pd -0.9988 1.0072 'International Tables Vol C Tables 4.2.6.8 and 6.1.1.4'

loop_
_geom_angle_atom_site_label_1
_geom_angle_atom_site_label_2
_geom_angle_atom_site_label_3
_geom_angle
_geom_angle_site_symmetry_1
_geom_angle_site_symmetry_3
_geom_angle_publ_flag
N4 Pd2 Pd1 97.62(13) . . ?
N4 Pd2 N2 94.02(18) . . ?
N4 Pd2 N6 174.0(2) . . ?
N2 Pd2 Pd1 79.87(13) . . ?
N6 Pd2 Pd1 86.13(14) . . ?
N6 Pd2 N2 91.18(18) . . ?
C23 Pd2 Pd1 101.23(15) . . ?
C23 Pd2 N4 81.1(2) . . ?
C23 Pd2 N2 175.1(2) . . ?
C23 Pd2 N6 93.7(2) . . ?
N3 Pd1 Pd2 94.49(13) . . ?
N3 Pd1 N1 172.98(19) . . ?
N3 Pd1 N5 96.01(18) . . ?
N1 Pd1 Pd2 87.44(15) . . ?
N1 Pd1 N5 90.96(19) . . ?
N5 Pd1 Pd2 81.27(14) . . ?
C22 Pd1 Pd2 98.69(16) . . ?
C22 Pd1 N3 81.5(2) . . ?
C22 Pd1 N1 91.6(2) . . ?
C22 Pd1 N5 177.5(2) . . ?
C29 N4 Pd2 115.7(4) . . ?
C29 N4 C33 119.9(5) . . ?
C33 N4 Pd2 124.3(4) . . ?
C37 O2 C40 117.8(5) . . ?
C38 N2 Pd2 127.4(4) . . ?
C38 N2 C39 116.0(5) . . ?
C39 N2 Pd2 116.5(4) . . ?
C6 O1 C7 118.6(5) . . ?
C12 N3 Pd1 124.2(4) . . ?
C12 N3 C16 119.8(5) . . ?
C16 N3 Pd1 116.0(4) . . ?
C11 N6 Pd2 125.5(4) . . ?
C11 N6 C10 120.3(5) . . ?
C10 N6 Pd2 114.2(4) . . ?
C38 N1 Pd1 123.5(4) . . ?
C38 N1 C34 121.1(5) . . ?
C34 N1 Pd1 114.6(4) . . ?
C11 N5 Pd1 125.8(4) . . ?
C11 N5 C1 115.4(5) . . ?
C1 N5 Pd1 118.0(4) . . ?
C28 C23 Pd2 113.8(4) . . ?
C24 C23 Pd2 127.0(4) . . ?
C24 C23 C28 119.1(5) . . ?
C23 C28 C29 116.0(5) . . ?
C27 C28 C23 118.9(5) . . ?
C27 C28 C29 125.1(5) . . ?
N3 C12 H12 118.9 . . ?
N3 C12 C13 122.2(6) . . ?
C13 C12 H12 118.9 . . ?
C17 C22 Pd1 113.1(4) . . ?
C21 C22 Pd1 126.7(4) . . ?
C21 C22 C17 120.0(6) . . ?
F3 C18 C17 119.5(6) . . ?
F3 C18 C19 116.9(6) . . ?
C19 C18 C17 123.6(6) . . ?
O1 C7 C11 119.7(6) . . ?
C8 C7 O1 118.2(6) . . ?
C8 C7 C11 122.1(6) . . ?
N4 C29 C28 113.3(5) . . ?
N4 C29 C30 120.5(5) . . ?
C30 C29 C28 126.2(5) . . ?
N4 C33 H33 118.9 . . ?
N4 C33 C32 122.3(6) . . ?
C32 C33 H33 118.9 . . ?
C22 C17 C16 115.9(5) . . ?
C18 C17 C22 117.7(5) . . ?
C18 C17 C16 126.4(6) . . ?
N2 C38 C37 123.0(5) . . ?
N1 C38 N2 120.6(5) . . ?
N1 C38 C37 116.4(6) . . ?
O2 C37 C38 119.4(6) . . ?
C36 C37 O2 118.8(6) . . ?
C36 C37 C38 121.8(6) . . ?
C23 C24 H24 120.2 . . ?
C25 C24 C23 119.6(6) . . ?
C25 C24 H24 120.2 . . ?
F4 C20 C21 119.2(6) . . ?
F4 C20 C19 116.8(6) . . ?
C19 C20 C21 124.0(6) . . ?
C22 C21 H21 120.9 . . ?
C20 C21 C22 118.3(6) . . ?
C20 C21 H21 120.9 . . ?
N3 C16 C17 113.2(5) . . ?
N3 C16 C15 120.1(5) . . ?
C15 C16 C17 126.7(6) . . ?
N6 C11 N5 120.4(5) . . ?
N6 C11 C7 117.0(5) . . ?
N5 C11 C7 122.6(6) . . ?
C18 C19 C20 116.3(6) . . ?
C18 C19 H19 121.9 . . ?
C20 C19 H19 121.9 . . ?
F2 C27 C28 120.5(5) . . ?
F2 C27 C26 116.2(5) . . ?
C26 C27 C28 123.3(6) . . ?
F1 C25 C24 120.2(6) . . ?
F1 C25 C26 116.3(5) . . ?
C24 C25 C26 123.6(6) . . ?
C27 C26 C25 115.5(5) . . ?
C27 C26 H26 122.2 . . ?
C25 C26 H26 122.2 . . ?
C40 C39 N2 121.7(6) . . ?
C41 C39 N2 120.9(6) . . ?
C41 C39 C40 117.4(6) . . ?
N1 C34 H34 118.9 . . ?
C35 C34 N1 122.2(6) . . ?
C35 C34 H34 118.9 . . ?
C16 C15 H15 120.3 . . ?
C14 C15 C16 119.5(6) . . ?
C14 C15 H15 120.3 . . ?
C12 C13 H13 120.7 . . ?
C14 C13 C12 118.5(6) . . ?
C14 C13 H13 120.7 . . ?
O2 C40 C39 121.6(6) . . ?
O2 C40 C44 116.8(6) . . ?
C44 C40 C39 121.6(7) . . ?
N5 C1 C6 122.8(6) . . ?
C2 C1 N5 119.7(6) . . ?
C2 C1 C6 117.4(6) . . ?
C37 C36 H36 120.1 . . ?
C37 C36 C35 119.8(6) . . ?
C35 C36 H36 120.1 . . ?
C33 C32 H32 120.7 . . ?
C31 C32 C33 118.6(6) . . ?
C31 C32 H32 120.7 . . ?
C29 C30 H30 120.7 . . ?
C31 C30 C29 118.7(6) . . ?
C31 C30 H30 120.7 . . ?
O1 C6 C1 120.9(6) . . ?
O1 C6 C5 117.8(6) . . ?
C5 C6 C1 121.3(7) . . ?
C1 C2 H2 119.5 . . ?
C1 C2 C3 121.1(7) . . ?
C3 C2 H2 119.5 . . ?
C15 C14 C13 119.9(6) . . ?
C15 C14 H14 120.0 . . ?
C13 C14 H14 120.0 . . ?
C34 C35 C36 118.6(6) . . ?
C34 C35 H35 120.7 . . ?
C36 C35 H35 120.7 . . ?
C7 C8 H8 120.3 . . ?
C7 C8 C9 119.5(6) . . ?
C9 C8 H8 120.3 . . ?
C32 C31 C30 120.2(6) . . ?
C32 C31 H31 119.9 . . ?
C30 C31 H31 119.9 . . ?
N6 C10 H10 118.8 . . ?
C9 C10 N6 122.4(7) . . ?
C9 C10 H10 118.8 . . ?
C8 C9 H9 120.6 . . ?
C10 C9 C8 118.7(7) . . ?
C10 C9 H9 120.6 . . ?
C39 C41 H41 118.8 . . ?
C39 C41 C42 122.5(7) . . ?
C42 C41 H41 118.8 . . ?
C40 C44 H44 119.8 . . ?
C40 C44 C43 120.5(7) . . ?
C43 C44 H44 119.8 . . ?
C2 C3 H3 120.4 . . ?
C4 C3 C2 119.3(8) . . ?
C4 C3 H3 120.4 . . ?
C3 C4 H4 120.0 . . ?
C3 C4 C5 120.0(7) . . ?
C5 C4 H4 120.0 . . ?
C6 C5 H5 119.6 . . ?
C4 C5 C6 120.9(7) . . ?
C4 C5 H5 119.6 . . ?
C41 C42 H42 120.1 . . ?
C43 C42 C41 119.7(7) . . ?
C43 C42 H42 120.1 . . ?
C44 C43 H43 120.8 . . ?
C42 C43 C44 118.4(7) . . ?
C42 C43 H43 120.8 . . ?

loop_
_geom_bond_atom_site_label_1
_geom_bond_atom_site_label_2
_geom_bond_distance
_geom_bond_site_symmetry_2
_geom_bond_publ_flag
Pd2 Pd1 2.7896(7) . ?
Pd2 N4 2.034(5) . ?
Pd2 N2 2.147(5) . ?
Pd2 N6 2.045(5) . ?
Pd2 C23 1.990(6) . ?
Pd1 N3 2.018(5) . ?
Pd1 N1 2.036(5) . ?
Pd1 N5 2.144(5) . ?
Pd1 C22 1.995(6) . ?
F3 C18 1.367(7) . ?
F4 C20 1.354(7) . ?
F2 C27 1.360(6) . ?
F1 C25 1.354(7) . ?
N4 C29 1.347(7) . ?
N4 C33 1.346(7) . ?
O2 C37 1.374(7) . ?
O2 C40 1.379(8) . ?
N2 C38 1.347(7) . ?
N2 C39 1.406(7) . ?
O1 C7 1.362(7) . ?
O1 C6 1.360(8) . ?
N3 C12 1.343(7) . ?
N3 C16 1.355(7) . ?
N6 C11 1.338(7) . ?
N6 C10 1.382(8) . ?
N1 C38 1.337(7) . ?
N1 C34 1.390(8) . ?
N5 C11 1.353(7) . ?
N5 C1 1.393(8) . ?
C23 C28 1.395(8) . ?
C23 C24 1.384(8) . ?
C28 C29 1.472(7) . ?
C28 C27 1.387(8) . ?
C12 H12 0.9500 . ?
C12 C13 1.387(8) . ?
C22 C17 1.408(8) . ?
C22 C21 1.394(8) . ?
C18 C17 1.389(8) . ?
C18 C19 1.373(8) . ?
C7 C11 1.460(8) . ?
C7 C8 1.335(9) . ?
C29 C30 1.401(8) . ?
C33 H33 0.9500 . ?
C33 C32 1.374(8) . ?
C17 C16 1.472(8) . ?
C38 C37 1.443(8) . ?
C37 C36 1.346(9) . ?
C24 H24 0.9500 . ?
C24 C25 1.368(8) . ?
C20 C21 1.377(9) . ?
C20 C19 1.373(9) . ?
C21 H21 0.9500 . ?
C16 C15 1.405(8) . ?
C19 H19 0.9500 . ?
C27 C26 1.376(8) . ?
C25 C26 1.387(9) . ?
C26 H26 0.9500 . ?
C39 C40 1.390(9) . ?
C39 C41 1.360(9) . ?
C34 H34 0.9500 . ?
C34 C35 1.342(9) . ?
C15 H15 0.9500 . ?
C15 C14 1.377(8) . ?
C13 H13 0.9500 . ?
C13 C14 1.379(9) . ?
C40 C44 1.380(9) . ?
C1 C6 1.410(9) . ?
C1 C2 1.385(9) . ?
C36 H36 0.9500 . ?
C36 C35 1.389(9) . ?
C32 H32 0.9500 . ?
C32 C31 1.373(9) . ?
C30 H30 0.9500 . ?
C30 C31 1.388(9) . ?
C6 C5 1.378(9) . ?
C2 H2 0.9500 . ?
C2 C3 1.430(10) . ?
C14 H14 0.9500 . ?
C35 H35 0.9500 . ?
C8 H8 0.9500 . ?
C8 C9 1.383(10) . ?
C31 H31 0.9500 . ?
C10 H10 0.9500 . ?
C10 C9 1.371(9) . ?
C9 H9 0.9500 . ?
C41 H41 0.9500 . ?
C41 C42 1.403(9) . ?
C44 H44 0.9500 . ?
C44 C43 1.397(11) . ?
C3 H3 0.9500 . ?
C3 C4 1.377(11) . ?
C4 H4 0.9500 . ?
C4 C5 1.378(11) . ?
C5 H5 0.9500 . ?
C42 H42 0.9500 . ?
C42 C43 1.380(10) . ?
C43 H43 0.9500 . ?

loop_
_geom_torsion_atom_site_label_1
_geom_torsion_atom_site_label_2
_geom_torsion_atom_site_label_3
_geom_torsion_atom_site_label_4
_geom_torsion
_geom_torsion_site_symmetry_1
_geom_torsion_site_symmetry_2
_geom_torsion_site_symmetry_3
_geom_torsion_site_symmetry_4
_geom_torsion_publ_flag
Pd2 N4 C29 C28 -1.7(6) . . . . ?
Pd2 N4 C29 C30 177.6(4) . . . . ?
Pd2 N4 C33 C32 -176.5(5) . . . . ?
Pd2 N2 C38 N1 4.3(8) . . . . ?
Pd2 N2 C38 C37 -173.7(4) . . . . ?
Pd2 N2 C39 C40 171.6(5) . . . . ?
Pd2 N2 C39 C41 -6.9(8) . . . . ?
Pd2 N6 C11 N5 2.6(8) . . . . ?
Pd2 N6 C11 C7 -177.3(4) . . . . ?
Pd2 N6 C10 C9 177.6(5) . . . . ?
Pd2 C23 C28 C29 3.9(6) . . . . ?
Pd2 C23 C28 C27 -175.1(4) . . . . ?
Pd2 C23 C24 C25 174.9(4) . . . . ?
Pd1 N3 C12 C13 -176.4(5) . . . . ?
Pd1 N3 C16 C17 -3.0(6) . . . . ?
Pd1 N3 C16 C15 176.4(4) . . . . ?
Pd1 N1 C38 N2 -12.5(8) . . . . ?
Pd1 N1 C38 C37 165.6(4) . . . . ?
Pd1 N1 C34 C35 -168.0(5) . . . . ?
Pd1 N5 C11 N6 -10.4(8) . . . . ?
Pd1 N5 C11 C7 169.6(4) . . . . ?
Pd1 N5 C1 C6 -169.5(5) . . . . ?
Pd1 N5 C1 C2 11.9(7) . . . . ?
Pd1 C22 C17 C18 -174.3(4) . . . . ?
Pd1 C22 C17 C16 6.5(6) . . . . ?
Pd1 C22 C21 C20 174.7(5) . . . . ?
F3 C18 C17 C22 178.2(5) . . . . ?
F3 C18 C17 C16 -2.7(9) . . . . ?
F3 C18 C19 C20 -179.3(5) . . . . ?
F4 C20 C21 C22 179.5(5) . . . . ?
F4 C20 C19 C18 -179.4(5) . . . . ?
F2 C27 C26 C25 -177.6(5) . . . . ?
F1 C25 C26 C27 178.0(5) . . . . ?
N4 C29 C30 C31 -0.7(9) . . . . ?
N4 C33 C32 C31 -0.9(9) . . . . ?
O2 C37 C36 C35 178.4(6) . . . . ?
O2 C40 C44 C43 179.4(7) . . . . ?
N2 C38 C37 O2 3.3(9) . . . . ?
N2 C38 C37 C36 -179.7(6) . . . . ?
N2 C39 C40 O2 1.7(10) . . . . ?
N2 C39 C40 C44 -177.4(6) . . . . ?
N2 C39 C41 C42 178.5(6) . . . . ?
O1 C7 C11 N6 179.0(5) . . . . ?
O1 C7 C11 N5 -0.9(8) . . . . ?
O1 C7 C8 C9 -178.8(6) . . . . ?
O1 C6 C5 C4 -179.6(6) . . . . ?
N3 C12 C13 C14 0.3(9) . . . . ?
N3 C16 C15 C14 0.4(9) . . . . ?
N6 C10 C9 C8 1.4(11) . . . . ?
N1 C38 C37 O2 -174.8(5) . . . . ?
N1 C38 C37 C36 2.2(9) . . . . ?
N1 C34 C35 C36 1.2(10) . . . . ?
N5 C1 C6 O1 -0.9(9) . . . . ?
N5 C1 C6 C5 177.8(6) . . . . ?
N5 C1 C2 C3 -178.2(6) . . . . ?
C23 C28 C29 N4 -1.4(7) . . . . ?
C23 C28 C29 C30 179.3(5) . . . . ?
C23 C28 C27 F2 177.6(5) . . . . ?
C23 C28 C27 C26 -0.8(9) . . . . ?
C23 C24 C25 F1 -178.3(5) . . . . ?
C23 C24 C25 C26 0.0(9) . . . . ?
C28 C23 C24 C25 0.0(8) . . . . ?
C28 C29 C30 C31 178.5(6) . . . . ?
C28 C27 C26 C25 0.8(9) . . . . ?
C12 N3 C16 C17 -179.8(5) . . . . ?
C12 N3 C16 C15 -0.5(8) . . . . ?
C12 C13 C14 C15 -0.4(10) . . . . ?
C22 C17 C16 N3 -2.3(7) . . . . ?
C22 C17 C16 C15 178.4(6) . . . . ?
C18 C17 C16 N3 178.6(6) . . . . ?
C18 C17 C16 C15 -0.7(9) . . . . ?
C7 O1 C6 C1 0.1(9) . . . . ?
C7 O1 C6 C5 -178.6(6) . . . . ?
C7 C8 C9 C10 -1.8(11) . . . . ?
C29 N4 C33 C32 0.4(9) . . . . ?
C29 C28 C27 F2 -1.4(9) . . . . ?
C29 C28 C27 C26 -179.7(5) . . . . ?
C29 C30 C31 C32 0.2(10) . . . . ?
C33 N4 C29 C28 -178.9(5) . . . . ?
C33 N4 C29 C30 0.4(8) . . . . ?
C33 C32 C31 C30 0.6(10) . . . . ?
C17 C22 C21 C20 -0.4(9) . . . . ?
C17 C18 C19 C20 0.3(9) . . . . ?
C17 C16 C15 C14 179.7(6) . . . . ?
C38 N2 C39 C40 -5.2(9) . . . . ?
C38 N2 C39 C41 176.3(6) . . . . ?
C38 N1 C34 C35 2.5(10) . . . . ?
C38 C37 C36 C35 1.4(9) . . . . ?
C37 O2 C40 C39 4.4(9) . . . . ?
C37 O2 C40 C44 -176.4(6) . . . . ?
C37 C36 C35 C34 -3.1(10) . . . . ?
C24 C23 C28 C29 179.4(5) . . . . ?
C24 C23 C28 C27 0.4(8) . . . . ?
C24 C25 C26 C27 -0.4(9) . . . . ?
C21 C22 C17 C18 1.4(8) . . . . ?
C21 C22 C17 C16 -177.8(5) . . . . ?
C21 C20 C19 C18 0.8(10) . . . . ?
C16 N3 C12 C13 0.1(9) . . . . ?
C16 C15 C14 C13 0.0(9) . . . . ?
C11 N6 C10 C9 -1.2(10) . . . . ?
C11 N5 C1 C6 0.7(8) . . . . ?
C11 N5 C1 C2 -177.8(5) . . . . ?
C11 C7 C8 C9 2.1(10) . . . . ?
C19 C18 C17 C22 -1.4(9) . . . . ?
C19 C18 C17 C16 177.7(6) . . . . ?
C19 C20 C21 C22 -0.8(10) . . . . ?
C27 C28 C29 N4 177.6(5) . . . . ?
C27 C28 C29 C30 -1.7(9) . . . . ?
C39 N2 C38 N1 -179.3(5) . . . . ?
C39 N2 C38 C37 2.7(8) . . . . ?
C39 C40 C44 C43 -1.4(12) . . . . ?
C39 C41 C42 C43 -0.7(12) . . . . ?
C34 N1 C38 N2 177.8(5) . . . . ?
C34 N1 C38 C37 -4.1(8) . . . . ?
C40 O2 C37 C38 -6.8(8) . . . . ?
C40 O2 C37 C36 176.2(6) . . . . ?
C40 C39 C41 C42 -0.1(11) . . . . ?
C40 C44 C43 C42 0.5(13) . . . . ?
C1 N5 C11 N6 -179.7(5) . . . . ?
C1 N5 C11 C7 0.2(8) . . . . ?
C1 C6 C5 C4 1.6(10) . . . . ?
C1 C2 C3 C4 -0.8(11) . . . . ?
C6 O1 C7 C11 0.8(8) . . . . ?
C6 O1 C7 C8 -178.4(6) . . . . ?
C6 C1 C2 C3 3.2(9) . . . . ?
C2 C1 C6 O1 177.7(6) . . . . ?
C2 C1 C6 C5 -3.6(9) . . . . ?
C2 C3 C4 C5 -1.3(11) . . . . ?
C8 C7 C11 N6 -1.9(9) . . . . ?
C8 C7 C11 N5 178.1(6) . . . . ?
C10 N6 C11 N5 -178.7(5) . . . . ?
C10 N6 C11 C7 1.4(8) . . . . ?
C41 C39 C40 O2 -179.7(6) . . . . ?
C41 C39 C40 C44 1.1(11) . . . . ?
C41 C42 C43 C44 0.4(13) . . . . ?
C3 C4 C5 C6 0.9(11) . . . . ?
